data_4036008
loop_
_publ_author_name
'Wong, Wai-Shing'
'Tse, Ho-Wing'
'Cheung, Enoch'
'Kuck, Dietmar'
'Chow, Hak-Fun'

_publ_section_title
;
 Enantiopure Aromatic Saddles Bearing the Fenestrindane Core.
;
_journal_issue 2
_journal_name_full 'The Journal of organic chemistry'
_journal_page_first 869
_journal_page_last 878
_journal_paper_doi 10.1021/acs.joc.8b02719
_journal_volume 84
_journal_year 2019
_chemical_formula_sum 'C30 H26 Br2 O5'
_chemical_formula_weight 626.33
_space_group_crystal_system monoclinic
_space_group_IT_number 4
_space_group_name_Hall 'P 2yb'
_space_group_name_H-M_alt 'P 1 21 1'
_atom_sites_solution_hydrogens geom
_audit_creation_method SHELXL-2014/6
_cell_angle_alpha 90
_cell_angle_beta 102.2757(12)
_cell_angle_gamma 90
_cell_formula_units_Z 2
_cell_length_a 6.3754(3)
_cell_length_b 19.0360(9)
_cell_length_c 10.9599(6)
_cell_measurement_reflns_used 394
_cell_measurement_temperature 296(2)
_cell_measurement_theta_max 15
_cell_measurement_theta_min 15
_cell_volume 1299.70(11)
_computing_cell_refinement 'BRUKER D8VENTURE DIFFRACTOMETER'
_computing_data_collection 'BRUKER D8VENTURE DIFFRACTOMETER'
_computing_data_reduction 'BRUKER D8VENTURE DIFFRACTOMETER'
_computing_molecular_graphics 'BRUKER SHELXTL'
_computing_publication_material 'BRUKER SHELXTL'
_computing_structure_refinement 'SHELXL-2014/6 (Sheldrick, 2014)'
_diffrn_ambient_temperature 296(2)
_diffrn_measured_fraction_theta_full 0.993
_diffrn_measured_fraction_theta_max 0.994
_diffrn_measurement_device_type 'BRUKER D8VENTURE DIFFRACTOMETER'
_diffrn_measurement_method 'PHI & OMEGA SCAN'
_diffrn_radiation_type MoK\a
_diffrn_radiation_wavelength 0.71073
_diffrn_reflns_av_R_equivalents 0.0330
_diffrn_reflns_av_unetI/netI 0.0351
_diffrn_reflns_Laue_measured_fraction_full 0.993
_diffrn_reflns_Laue_measured_fraction_max 0.994
_diffrn_reflns_limit_h_max 8
_diffrn_reflns_limit_h_min -6
_diffrn_reflns_limit_k_max 25
_diffrn_reflns_limit_k_min -25
_diffrn_reflns_limit_l_max 14
_diffrn_reflns_limit_l_min -14
_diffrn_reflns_number 32835
_diffrn_reflns_point_group_measured_fraction_full 0.985
_diffrn_reflns_point_group_measured_fraction_max 0.987
_diffrn_reflns_theta_full 25.242
_diffrn_reflns_theta_max 27.913
_diffrn_reflns_theta_min 2.863
_exptl_absorpt_coefficient_mu 3.158
_exptl_absorpt_correction_T_max 0.7456
_exptl_absorpt_correction_T_min 0.4372
_exptl_absorpt_correction_type multi-scan
_exptl_crystal_colour colourless
_exptl_crystal_density_diffrn 1.600
_exptl_crystal_description block
_exptl_crystal_F_000 632
_exptl_crystal_size_max 0.500
_exptl_crystal_size_mid 0.400
_exptl_crystal_size_min 0.300
_refine_diff_density_max 0.868
_refine_diff_density_min -0.923
_refine_diff_density_rms 0.058
_refine_ls_abs_structure_details
;
 Flack x determined using 2433 quotients [(I+)-(I-)]/[(I+)+(I-)]
 (Parsons, Flack and Wagner, Acta Cryst. B69 (2013) 249-259).
;
_refine_ls_abs_structure_Flack 0.038(3)
_refine_ls_extinction_method none
_refine_ls_goodness_of_fit_ref 1.039
_refine_ls_hydrogen_treatment constr
_refine_ls_matrix_type full
_refine_ls_number_parameters 334
_refine_ls_number_reflns 6150
_refine_ls_number_restraints 1
_refine_ls_restrained_S_all 1.038
_refine_ls_R_factor_all 0.0386
_refine_ls_R_factor_gt 0.0329
_refine_ls_shift/su_max 0.001
_refine_ls_shift/su_mean 0.000
_refine_ls_structure_factor_coef Fsqd
_refine_ls_weighting_details 'w=1/[\s^2^(Fo^2^)+(0.0418P)^2^+0.4082P] where P=(Fo^2^+2Fc^2^)/3'
_refine_ls_weighting_scheme calc
_refine_ls_wR_factor_gt 0.0803
_refine_ls_wR_factor_ref 0.0830
_reflns_Friedel_coverage 0.927
_reflns_Friedel_fraction_full 0.975
_reflns_Friedel_fraction_max 0.979
_reflns_number_gt 5519
_reflns_number_total 6150
_reflns_threshold_expression 'I > 2\s(I)'
_cod_data_source_file jo8b02719_si_002.cif
_cod_data_source_block dibromofenestranone
_cod_original_sg_symbol_H-M 'P 21'
_cod_database_code 4036008
_shelx_space_group_comment
;
The symmetry employed for this shelxl refinement is uniquely defined
by the following loop, which should always be used as a source of
symmetry information in preference to the above space-group names.
They are only intended as comments.
;
_shelx_estimated_absorpt_t_min 0.301
_shelx_estimated_absorpt_t_max 0.451
_shelxl_version_number 2014/6

loop_
_space_group_symop_operation_xyz
'x, y, z'
'-x, y+1/2, -z'

loop_
_atom_site_label
_atom_site_type_symbol
_atom_site_fract_x
_atom_site_fract_y
_atom_site_fract_z
_atom_site_U_iso_or_equiv
_atom_site_adp_type
_atom_site_occupancy
_atom_site_site_symmetry_order
_atom_site_calc_flag
_atom_site_refinement_flags_posn
_atom_site_refinement_flags_adp
Br1 Br 0.54063(7) 0.26359(3) 0.75971(6) 0.06461(18) Uani 1 1 d . .
Br2 Br 0.07118(10) 0.22014(3) 1.04863(4) 0.05982(16) Uani 1 1 d . .
C1 C 0.1371(5) 0.26280(19) 0.8120(3) 0.0302(7) Uani 1 1 d . .
C2 C 0.2303(5) 0.25376(18) 0.6969(4) 0.0306(7) Uani 1 1 d . .
H2A H 0.1818 0.2933 0.6408 0.037 Uiso 1 1 calc R U
C3 C 0.1676(6) 0.18561(16) 0.6231(3) 0.0265(7) Uani 1 1 d . .
H3A H 0.2900 0.1695 0.5896 0.032 Uiso 1 1 calc R U
C4 C -0.0208(6) 0.19921(17) 0.5151(3) 0.0283(7) Uani 1 1 d . .
C5 C -0.0435(6) 0.25387(19) 0.4267(4) 0.0347(8) Uani 1 1 d . .
C6 C 0.1196(9) 0.3482(2) 0.3388(5) 0.0531(12) Uani 1 1 d . .
H6A H 0.2492 0.3755 0.3549 0.080 Uiso 1 1 calc R U
H6B H 0.1046 0.3248 0.2598 0.080 Uiso 1 1 calc R U
H6C H -0.0013 0.3786 0.3368 0.080 Uiso 1 1 calc R U
C7 C -0.2327(7) 0.2580(2) 0.3389(4) 0.0440(9) Uani 1 1 d . .
H7A H -0.2524 0.2945 0.2812 0.053 Uiso 1 1 calc R U
C8 C -0.3946(7) 0.2088(2) 0.3347(4) 0.0450(10) Uani 1 1 d . .
H8A H -0.5232 0.2137 0.2766 0.054 Uiso 1 1 calc R U
C9 C -0.3656(7) 0.1524(2) 0.4169(4) 0.0370(8) Uani 1 1 d . .
C10 C -0.7024(7) 0.1007(3) 0.3241(4) 0.0522(12) Uani 1 1 d . .
H10A H -0.7894 0.0608 0.3342 0.078 Uiso 1 1 calc R U
H10B H -0.7797 0.1431 0.3321 0.078 Uiso 1 1 calc R U
H10C H -0.6682 0.0991 0.2429 0.078 Uiso 1 1 calc R U
C11 C -0.1755(6) 0.14871(18) 0.5062(3) 0.0292(7) Uani 1 1 d . .
C12 C -0.1026(6) 0.09034(18) 0.5994(3) 0.0284(7) Uani 1 1 d . .
H12A H -0.2181 0.0750 0.6396 0.034 Uiso 1 1 calc R U
C13 C 0.0000(7) 0.02908(18) 0.5468(4) 0.0369(9) Uani 1 1 d . .
C14 C -0.0846(10) -0.0113(2) 0.4407(4) 0.0517(13) Uani 1 1 d . .
H14A H -0.2229 -0.0037 0.3944 0.062 Uiso 1 1 calc R U
C15 C 0.0462(15) -0.0632(3) 0.4074(5) 0.075(2) Uani 1 1 d . .
H15A H -0.0067 -0.0909 0.3378 0.090 Uiso 1 1 calc R U
C16 C 0.2502(15) -0.0747(3) 0.4741(6) 0.076(2) Uani 1 1 d . .
H16A H 0.3350 -0.1088 0.4477 0.091 Uiso 1 1 calc R U
C17 C 0.3320(10) -0.0359(2) 0.5808(5) 0.0578(13) Uani 1 1 d . .
H17A H 0.4697 -0.0443 0.6270 0.069 Uiso 1 1 calc R U
C18 C 0.2052(7) 0.01558(18) 0.6172(4) 0.0385(9) Uani 1 1 d . .
C19 C 0.2545(6) 0.06267(18) 0.7315(4) 0.0314(7) Uani 1 1 d . .
H19A H 0.4035 0.0792 0.7509 0.038 Uiso 1 1 calc R U
C20 C 0.0886(6) 0.12350(17) 0.6956(3) 0.0253(7) Uani 1 1 d . .
C21 C 0.0090(6) 0.14095(18) 0.8160(3) 0.0278(7) Uani 1 1 d . .
H21A H -0.1417 0.1557 0.7959 0.033 Uiso 1 1 calc R U
C22 C 0.1502(7) 0.19782(18) 0.8917(3) 0.0342(8) Uani 1 1 d . .
H22A H 0.2991 0.1812 0.9099 0.041 Uiso 1 1 calc R U
C23 C 0.0325(7) 0.0706(2) 0.8819(3) 0.0331(8) Uani 1 1 d . .
C24 C -0.0757(7) 0.0469(2) 0.9718(4) 0.0396(9) Uani 1 1 d . .
C25 C -0.3208(11) 0.0749(4) 1.1010(6) 0.0731(17) Uani 1 1 d . .
H25A H -0.4373 0.1065 1.1031 0.110 Uiso 1 1 calc R U
H25B H -0.3707 0.0273 1.1012 0.110 Uiso 1 1 calc R U
H25C H -0.2078 0.0826 1.1730 0.110 Uiso 1 1 calc R U
C26 C -0.0107(9) -0.0170(3) 1.0301(4) 0.0526(12) Uani 1 1 d . .
H26A H -0.0773 -0.0338 1.0919 0.063 Uiso 1 1 calc R U
C27 C 0.1530(9) -0.0557(3) 0.9964(5) 0.0542(13) Uani 1 1 d . .
H27A H 0.1966 -0.0976 1.0379 0.065 Uiso 1 1 calc R U
C28 C 0.2521(8) -0.0336(2) 0.9031(4) 0.0429(10) Uani 1 1 d . .
C29 C 0.1858(6) 0.03039(18) 0.8431(3) 0.0326(8) Uani 1 1 d . .
C30 C 0.5054(11) -0.1274(3) 0.9346(6) 0.0705(17) Uani 1 1 d . .
H30A H 0.6153 -0.1472 0.8973 0.106 Uiso 1 1 calc R U
H30B H 0.5671 -0.1126 1.0183 0.106 Uiso 1 1 calc R U
H30C H 0.3967 -0.1620 0.9362 0.106 Uiso 1 1 calc R U
O1 O 0.0558(6) 0.31726(15) 0.8336(3) 0.0485(8) Uani 1 1 d . .
O2 O 0.1288(5) 0.29760(15) 0.4347(3) 0.0463(7) Uani 1 1 d . .
O3 O -0.5093(5) 0.09916(18) 0.4175(3) 0.0512(8) Uani 1 1 d . .
O4 O -0.2422(6) 0.0870(2) 0.9914(3) 0.0551(8) Uani 1 1 d . .
O5 O 0.4124(6) -0.06858(17) 0.8634(3) 0.0580(9) Uani 1 1 d . .

loop_
_atom_site_aniso_label
_atom_site_aniso_U_11
_atom_site_aniso_U_22
_atom_site_aniso_U_33
_atom_site_aniso_U_23
_atom_site_aniso_U_13
_atom_site_aniso_U_12
Br1 0.03091(19) 0.0683(3) 0.0908(4) -0.0262(3) 0.00444(19) -0.0067(2)
Br2 0.1034(4) 0.0483(2) 0.02658(18) -0.00960(19) 0.0112(2) -0.0087(3)
C1 0.0357(16) 0.0221(15) 0.0286(17) -0.0041(14) -0.0029(13) 0.0018(15)
C2 0.0300(15) 0.0219(16) 0.0379(19) 0.0018(14) 0.0025(13) -0.0015(13)
C3 0.0311(16) 0.0189(14) 0.0293(17) -0.0015(12) 0.0057(14) 0.0035(12)
C4 0.0349(18) 0.0209(14) 0.0284(16) 0.0012(12) 0.0052(14) 0.0018(13)
C5 0.049(2) 0.0205(16) 0.0340(19) 0.0037(14) 0.0085(15) -0.0038(16)
C6 0.084(3) 0.037(2) 0.041(2) 0.0041(18) 0.019(2) -0.016(2)
C7 0.058(2) 0.0334(19) 0.037(2) 0.0104(17) 0.0024(17) -0.006(2)
C8 0.050(2) 0.043(2) 0.0368(19) 0.0056(18) -0.0044(17) 0.0011(18)
C9 0.040(2) 0.038(2) 0.0302(18) 0.0017(15) 0.0020(15) -0.0041(16)
C10 0.039(2) 0.075(3) 0.040(2) -0.001(2) 0.0033(19) -0.015(2)
C11 0.0364(18) 0.0242(15) 0.0267(16) -0.0010(13) 0.0061(14) -0.0013(13)
C12 0.0359(18) 0.0237(15) 0.0256(16) 0.0019(12) 0.0062(14) -0.0046(13)
C13 0.067(3) 0.0173(15) 0.0290(18) 0.0003(13) 0.0151(18) -0.0076(16)
C14 0.098(4) 0.0260(18) 0.033(2) -0.0039(16) 0.018(2) -0.018(2)
C15 0.163(7) 0.025(2) 0.047(3) -0.014(2) 0.043(4) -0.015(3)
C16 0.147(7) 0.029(2) 0.069(4) -0.003(2) 0.063(4) 0.018(3)
C17 0.090(4) 0.030(2) 0.064(3) 0.006(2) 0.040(3) 0.019(2)
C18 0.062(3) 0.0202(15) 0.038(2) 0.0032(14) 0.0220(19) 0.0059(17)
C19 0.0363(19) 0.0201(15) 0.0379(19) 0.0042(14) 0.0076(15) 0.0067(13)
C20 0.0325(17) 0.0185(14) 0.0252(16) 0.0001(12) 0.0068(13) 0.0043(12)
C21 0.0341(18) 0.0239(16) 0.0240(16) -0.0012(12) 0.0029(13) 0.0040(13)
C22 0.046(2) 0.0286(17) 0.0248(16) -0.0025(13) 0.0010(15) 0.0035(15)
C23 0.045(2) 0.0270(17) 0.0256(17) 0.0020(13) 0.0027(15) -0.0001(15)
C24 0.050(2) 0.038(2) 0.0306(19) 0.0012(15) 0.0093(17) -0.0042(18)
C25 0.083(4) 0.094(4) 0.053(3) 0.003(3) 0.039(3) -0.001(4)
C26 0.074(3) 0.047(3) 0.037(2) 0.0156(19) 0.011(2) -0.010(2)
C27 0.077(4) 0.037(2) 0.045(2) 0.0178(19) 0.005(2) 0.003(2)
C28 0.055(3) 0.0285(18) 0.041(2) 0.0086(16) 0.0024(18) 0.0068(17)
C29 0.0396(19) 0.0248(16) 0.0310(18) 0.0032(13) 0.0017(15) 0.0014(14)
C30 0.090(4) 0.040(3) 0.069(4) 0.013(2) -0.011(3) 0.027(3)
O1 0.074(2) 0.0282(14) 0.0459(18) -0.0023(12) 0.0189(15) 0.0134(14)
O2 0.0572(18) 0.0339(14) 0.0467(17) 0.0116(13) 0.0086(14) -0.0119(13)
O3 0.0450(17) 0.0560(19) 0.0456(17) 0.0112(15) -0.0058(14) -0.0202(14)
O4 0.066(2) 0.063(2) 0.0438(18) 0.0047(15) 0.0277(16) 0.0015(17)
O5 0.072(2) 0.0395(16) 0.062(2) 0.0189(15) 0.0133(18) 0.0276(16)

loop_
_atom_type_symbol
_atom_type_description
_atom_type_scat_dispersion_real
_atom_type_scat_dispersion_imag
_atom_type_scat_source
C C 0.0033 0.0016 'International Tables Vol C Tables 4.2.6.8 and 6.1.1.4'
H H 0.0000 0.0000 'International Tables Vol C Tables 4.2.6.8 and 6.1.1.4'
O O 0.0106 0.0060 'International Tables Vol C Tables 4.2.6.8 and 6.1.1.4'
Br Br -0.2901 2.4595 'International Tables Vol C Tables 4.2.6.8 and 6.1.1.4'

loop_
_geom_angle_atom_site_label_1
_geom_angle_atom_site_label_2
_geom_angle_atom_site_label_3
_geom_angle
O1 C1 C22 124.5(3)
O1 C1 C2 121.5(3)
C22 C1 C2 114.0(3)
C1 C2 C3 115.5(3)
C1 C2 Br1 104.0(2)
C3 C2 Br1 113.3(2)
C4 C3 C2 109.9(3)
C4 C3 C20 103.8(3)
C2 C3 C20 116.5(3)
C11 C4 C5 120.3(3)
C11 C4 C3 112.0(3)
C5 C4 C3 127.7(3)
O2 C5 C7 125.6(3)
O2 C5 C4 116.3(3)
C7 C5 C4 118.0(4)
C5 C7 C8 121.3(4)
C7 C8 C9 120.4(4)
O3 C9 C11 116.4(3)
O3 C9 C8 125.4(4)
C11 C9 C8 118.1(4)
C4 C11 C9 121.6(3)
C4 C11 C12 110.8(3)
C9 C11 C12 127.5(3)
C13 C12 C11 113.9(3)
C13 C12 C20 103.3(3)
C11 C12 C20 104.0(3)
C18 C13 C14 120.5(4)
C18 C13 C12 111.3(3)
C14 C13 C12 128.2(4)
C15 C14 C13 117.4(6)
C16 C15 C14 121.9(5)
C15 C16 C17 120.6(5)
C18 C17 C16 118.9(6)
C17 C18 C13 120.6(4)
C17 C18 C19 128.7(4)
C13 C18 C19 110.7(3)
C29 C19 C18 112.5(3)
C29 C19 C20 102.0(3)
C18 C19 C20 102.7(3)
C21 C20 C19 105.7(3)
C21 C20 C12 108.1(3)
C19 C20 C12 105.1(3)
C21 C20 C3 118.0(3)
C19 C20 C3 114.5(3)
C12 C20 C3 104.5(3)
C23 C21 C22 112.2(3)
C23 C21 C20 101.6(3)
C22 C21 C20 110.6(3)
C1 C22 C21 108.1(3)
C1 C22 Br2 110.0(2)
C21 C22 Br2 113.7(3)
C29 C23 C24 121.9(4)
C29 C23 C21 110.4(3)
C24 C23 C21 127.7(4)
O4 C24 C23 116.8(4)
O4 C24 C26 125.6(4)
C23 C24 C26 117.6(4)
C27 C26 C24 120.5(4)
C28 C27 C26 121.6(4)
O5 C28 C27 125.5(4)
O5 C28 C29 116.3(4)
C27 C28 C29 118.2(4)
C23 C29 C28 120.0(4)
C23 C29 C19 111.7(3)
C28 C29 C19 128.3(4)
C5 O2 C6 117.4(3)
C9 O3 C10 117.4(3)
C24 O4 C25 118.1(4)
C28 O5 C30 117.5(4)

loop_
_geom_bond_atom_site_label_1
_geom_bond_atom_site_label_2
_geom_bond_distance
Br1 C2 1.960(3)
Br2 C22 1.939(4)
C1 O1 1.205(5)
C1 C22 1.507(5)
C1 C2 1.514(5)
C2 C3 1.536(5)
C3 C4 1.519(5)
C3 C20 1.566(5)
C4 C11 1.366(5)
C4 C5 1.408(5)
C5 O2 1.366(5)
C5 C7 1.376(6)
C6 O2 1.418(5)
C7 C8 1.387(6)
C8 C9 1.389(6)
C9 O3 1.367(5)
C9 C11 1.388(5)
C10 O3 1.424(5)
C11 C12 1.514(5)
C12 C13 1.510(5)
C12 C20 1.565(5)
C13 C18 1.395(6)
C13 C14 1.403(6)
C14 C15 1.390(9)
C15 C16 1.367(11)
C16 C17 1.388(9)
C17 C18 1.381(6)
C18 C19 1.518(6)
C19 C29 1.514(5)
C19 C20 1.561(4)
C20 C21 1.547(5)
C21 C23 1.514(5)
C21 C22 1.534(5)
C23 C29 1.378(6)
C23 C24 1.392(6)
C24 O4 1.361(6)
C24 C26 1.395(6)
C25 O4 1.415(6)
C26 C27 1.390(8)
C27 C28 1.377(7)
C28 O5 1.366(6)
C28 C29 1.407(5)
C30 O5 1.419(5)
